data_4001068
loop_
_publ_author_name
'Mandal, Trinanjana'
'Stavila, Vitalie'
'Rusakova, Irene'
'Ghosh, Saunab'
'Whitmire, Kenton H.'

_publ_section_title
;
 Molecular Precursors for CdS Nanoparticles: Synthesis and
 Characterization of Carboxylate&#x2212;Thiourea or
 &#x2212;Thiosemicarbazide Cadmium Complexes and Their Decomposition
;
_journal_issue 23
_journal_name_full 'Chemistry of Materials'
_journal_page_first 5617
_journal_paper_doi 10.1021/cm902230u
_journal_volume 21
_journal_year 2009
_chemical_formula_sum 'C14 H22 Cd N8 O6 S2'
_chemical_formula_weight 574.92
_chemical_name_systematic
; 
 ? 
;
_space_group_IT_number 13
_symmetry_cell_setting monoclinic
_symmetry_space_group_name_Hall '-P 2yc'
_symmetry_space_group_name_H-M 'P 1 2/c 1'
_atom_sites_solution_hydrogens geom
_atom_sites_solution_primary direct
_atom_sites_solution_secondary difmap
_audit_creation_method SHELXL-97
_cell_angle_alpha 90.00
_cell_angle_beta 111.37(3)
_cell_angle_gamma 90.00
_cell_formula_units_Z 4
_cell_length_a 19.039(4)
_cell_length_b 8.9330(18)
_cell_length_c 13.876(3)
_cell_measurement_temperature 293(2)
_cell_volume 2197.7(9)
_computing_structure_refinement 'SHELXL-97 (Sheldrick, 1997)'
_computing_structure_solution 'SHELXS-97 (Sheldrick, 1990)'
_diffrn_ambient_temperature 293(2)
_diffrn_measured_fraction_theta_full 0.887
_diffrn_measured_fraction_theta_max 0.901
_diffrn_radiation_monochromator graphite
_diffrn_radiation_source 'fine-focus sealed tube'
_diffrn_radiation_type MoK\a
_diffrn_radiation_wavelength 0.71073
_diffrn_reflns_av_R_equivalents 0.0621
_diffrn_reflns_av_sigmaI/netI 0.1657
_diffrn_reflns_limit_h_max 25
_diffrn_reflns_limit_h_min -24
_diffrn_reflns_limit_k_max 11
_diffrn_reflns_limit_k_min -11
_diffrn_reflns_limit_l_max 18
_diffrn_reflns_limit_l_min -18
_diffrn_reflns_number 22554
_diffrn_reflns_theta_full 25.00
_diffrn_reflns_theta_max 28.30
_diffrn_reflns_theta_min 1.15
_exptl_absorpt_coefficient_mu 1.232
_exptl_absorpt_correction_type none
_exptl_crystal_density_diffrn 1.738
_exptl_crystal_density_method 'not measured'
_exptl_crystal_F_000 1160
_exptl_crystal_size_max 0.20
_exptl_crystal_size_mid 0.17
_exptl_crystal_size_min 0.10
_refine_diff_density_max 0.749
_refine_diff_density_min -0.468
_refine_diff_density_rms 0.082
_refine_ls_extinction_method none
_refine_ls_goodness_of_fit_ref 0.595
_refine_ls_hydrogen_treatment mixed
_refine_ls_matrix_type full
_refine_ls_number_parameters 293
_refine_ls_number_reflns 4913
_refine_ls_number_restraints 6
_refine_ls_restrained_S_all 0.595
_refine_ls_R_factor_all 0.0842
_refine_ls_R_factor_gt 0.0296
_refine_ls_shift/su_max 0.001
_refine_ls_shift/su_mean 0.000
_refine_ls_structure_factor_coef Fsqd
_refine_ls_weighting_details 'calc w=1/[\s^2^(Fo^2^)+(0.0161P)^2^+0.0000P] where P=(Fo^2^+2Fc^2^)/3'
_refine_ls_weighting_scheme calc
_refine_ls_wR_factor_gt 0.0627
_refine_ls_wR_factor_ref 0.0683
_reflns_number_gt 2166
_reflns_number_total 4913
_reflns_threshold_expression >2sigma(I)
_cod_data_source_file cm902230u_si_002.cif
_cod_data_source_block Compound2b
_cod_original_cell_volume 2197.8(8)
_cod_original_sg_symbol_H-M P2/c
_cod_database_code 4001068

loop_
_symmetry_equiv_pos_as_xyz
'x, y, z'
'-x, y, -z+1/2'
'-x, -y, -z'
'x, -y, z-1/2'

loop_
_atom_site_label
_atom_site_type_symbol
_atom_site_fract_x
_atom_site_fract_y
_atom_site_fract_z
_atom_site_U_iso_or_equiv
_atom_site_adp_type
_atom_site_occupancy
_atom_site_symmetry_multiplicity
_atom_site_calc_flag
_atom_site_refinement_flags
Cd1 Cd 0.0000 0.22660(5) 0.2500 0.03359(13) Uani 1 2 d S
Cd2 Cd 0.5000 0.27169(5) 0.2500 0.03412(13) Uani 1 2 d S
S1 S 0.10172(6) 0.44693(11) 0.28540(9) 0.0408(3) Uani 1 1 d .
S2 S 0.39934(6) 0.49156(15) 0.17144(9) 0.0423(3) Uani 1 1 d .
N1 N 0.0160(2) 0.1981(4) 0.4242(3) 0.0342(9) Uani 1 1 d .
N2 N 0.4900(2) 0.2215(4) 0.4103(3) 0.0377(9) Uani 1 1 d .
N31 N 0.2056(2) 0.2357(4) 0.3078(3) 0.0459(10) Uani 1 1 d .
H31A H 0.2513 0.2061 0.3219 0.055 Uiso 1 1 calc R
H31B H 0.1693 0.1718 0.2899 0.055 Uiso 1 1 calc R
N32 N 0.24797(16) 0.4747(4) 0.3414(2) 0.0392(8) Uani 1 1 d .
H32A H 0.2394 0.5692 0.3408 0.047 Uiso 1 1 calc R
N33 N 0.32154(17) 0.4215(4) 0.3715(3) 0.0500(10) Uani 1 1 d .
H33A H 0.3299 0.3269 0.3719 0.060 Uiso 1 1 calc R
H33B H 0.3587 0.4834 0.3896 0.060 Uiso 1 1 calc R
N41 N 0.2851(2) 0.2949(4) 0.1097(3) 0.0487(10) Uani 1 1 d .
H41A H 0.2379 0.2728 0.0847 0.058 Uiso 1 1 calc R
H41B H 0.3183 0.2248 0.1263 0.058 Uiso 1 1 calc R
N42 N 0.25507(17) 0.5423(4) 0.0967(2) 0.0428(9) Uani 1 1 d .
H42A H 0.2687 0.6346 0.1017 0.051 Uiso 1 1 calc R
N43 N 0.17817(16) 0.5055(4) 0.0611(3) 0.0554(10) Uani 1 1 d .
H43A H 0.1645 0.4132 0.0561 0.067 Uiso 1 1 calc R
H43B H 0.1447 0.5753 0.0444 0.067 Uiso 1 1 calc R
O11 O 0.09036(14) 0.0437(3) 0.3243(2) 0.0362(7) Uani 1 1 d .
O12 O 0.16835(14) -0.0534(3) 0.47123(19) 0.0437(8) Uani 1 1 d .
O21 O 0.40548(15) 0.0976(3) 0.2274(2) 0.0379(7) Uani 1 1 d .
O22 O 0.32566(15) 0.0019(4) 0.2937(2) 0.0542(8) Uani 1 1 d .
C11 C 0.1141(2) 0.0265(4) 0.4217(3) 0.0315(9) Uani 1 1 d .
C12 C 0.0735(2) 0.1115(4) 0.4803(3) 0.0307(9) Uani 1 1 d .
C13 C 0.0951(2) 0.1018(4) 0.5862(3) 0.0357(10) Uani 1 1 d .
H13A H 0.1356 0.0413 0.6238 0.043 Uiso 1 1 calc R
C14 C 0.0569(3) 0.1814(5) 0.6363(3) 0.0466(12) Uani 1 1 d .
H14A H 0.0712 0.1756 0.7078 0.056 Uiso 1 1 calc R
C15 C -0.0038(3) 0.2711(5) 0.5781(4) 0.0446(14) Uani 1 1 d .
H15A H -0.0313 0.3256 0.6094 0.054 Uiso 1 1 calc R
C16 C -0.0214(3) 0.2760(4) 0.4726(4) 0.0426(11) Uani 1 1 d .
H16A H -0.0613 0.3363 0.4330 0.051 Uiso 1 1 calc R
C21 C 0.3836(2) 0.0721(4) 0.3015(3) 0.0350(10) Uani 1 1 d .
C22 C 0.4314(2) 0.1319(4) 0.4064(3) 0.0310(9) Uani 1 1 d .
C23 C 0.4154(2) 0.1019(4) 0.4935(3) 0.0387(11) Uani 1 1 d .
H23A H 0.3743 0.0419 0.4887 0.046 Uiso 1 1 calc R
C24 C 0.4591(3) 0.1591(5) 0.5862(4) 0.0518(13) Uani 1 1 d .
H24A H 0.4479 0.1396 0.6448 0.062 Uiso 1 1 calc R
C25 C 0.5214(4) 0.2480(5) 0.5932(4) 0.0500(15) Uani 1 1 d .
H25A H 0.5537 0.2862 0.6562 0.060 Uiso 1 1 calc R
C26 C 0.5325(3) 0.2761(5) 0.5018(4) 0.0508(13) Uani 1 1 d .
H26A H 0.5726 0.3377 0.5048 0.061 Uiso 1 1 calc R
C31 C 0.1914(2) 0.3781(4) 0.3137(3) 0.0329(10) Uani 1 1 d .
C41 C 0.3064(2) 0.4360(4) 0.1224(3) 0.0346(10) Uani 1 1 d .
O1 O 0.28008(19) -0.1504(3) 0.1003(3) 0.0591(10) Uani 1 1 d D
H1A H 0.298(2) -0.103(4) 0.1545(19) 0.089 Uiso 1 1 d D
H1B H 0.2459(19) -0.098(4) 0.063(3) 0.089 Uiso 1 1 d D
O2 O 0.2434(3) 0.7858(3) 0.3585(4) 0.0746(12) Uani 1 1 d D
H2A H 0.260(3) 0.848(4) 0.330(4) 0.112 Uiso 1 1 d D
H2B H 0.215(3) 0.831(5) 0.381(4) 0.112 Uiso 1 1 d D

loop_
_atom_site_aniso_label
_atom_site_aniso_U_11
_atom_site_aniso_U_22
_atom_site_aniso_U_33
_atom_site_aniso_U_23
_atom_site_aniso_U_13
_atom_site_aniso_U_12
Cd1 0.0301(3) 0.0409(3) 0.0268(3) 0.000 0.0068(2) 0.000
Cd2 0.0328(3) 0.0367(3) 0.0369(3) 0.000 0.0175(2) 0.000
S1 0.0299(6) 0.0353(6) 0.0530(8) -0.0029(5) 0.0102(5) 0.0002(5)
S2 0.0303(6) 0.0345(6) 0.0597(8) 0.0000(6) 0.0134(5) -0.0007(5)
N1 0.039(2) 0.033(2) 0.031(2) 0.0006(16) 0.0131(19) 0.0048(18)
N2 0.045(3) 0.037(2) 0.034(2) -0.0010(18) 0.018(2) 0.0020(18)
N31 0.030(2) 0.041(2) 0.070(3) -0.0069(19) 0.022(2) -0.0022(17)
N32 0.0281(19) 0.034(2) 0.053(2) -0.0040(18) 0.0115(17) -0.0023(17)
N33 0.027(2) 0.037(2) 0.081(3) -0.0090(19) 0.014(2) -0.0046(16)
N41 0.037(2) 0.045(2) 0.054(3) -0.0030(19) 0.0035(19) -0.0070(18)
N42 0.027(2) 0.037(2) 0.059(2) 0.0001(18) 0.0097(18) -0.0023(17)
N43 0.0245(19) 0.042(2) 0.089(3) 0.012(2) 0.0076(19) 0.0010(19)
O11 0.0352(16) 0.0401(19) 0.0329(17) -0.0050(13) 0.0119(13) -0.0016(13)
O12 0.0382(17) 0.0482(19) 0.0378(18) 0.0028(14) 0.0055(14) 0.0165(15)
O21 0.0362(18) 0.0419(17) 0.0378(18) -0.0011(14) 0.0160(15) -0.0048(14)
O22 0.0424(18) 0.070(2) 0.0501(19) 0.0029(18) 0.0164(15) -0.0225(18)
C11 0.035(2) 0.034(2) 0.026(2) -0.0049(19) 0.0104(19) -0.006(2)
C12 0.030(2) 0.027(2) 0.034(2) -0.0016(18) 0.011(2) -0.0006(18)
C13 0.041(3) 0.037(2) 0.026(2) 0.0066(19) 0.007(2) 0.005(2)
C14 0.062(3) 0.048(3) 0.027(3) 0.003(2) 0.014(2) -0.002(3)
C15 0.051(4) 0.050(3) 0.040(3) -0.009(2) 0.026(3) 0.000(2)
C16 0.042(3) 0.042(3) 0.043(3) 0.006(2) 0.014(2) 0.013(2)
C21 0.034(3) 0.031(2) 0.042(3) 0.003(2) 0.016(2) 0.0072(19)
C22 0.029(2) 0.027(2) 0.042(3) 0.0030(19) 0.020(2) 0.0043(18)
C23 0.042(3) 0.040(2) 0.041(3) 0.008(2) 0.022(2) 0.002(2)
C24 0.077(4) 0.046(3) 0.047(3) 0.006(2) 0.040(3) 0.008(3)
C25 0.069(4) 0.045(3) 0.037(3) -0.006(2) 0.020(3) 0.005(3)
C26 0.063(4) 0.043(3) 0.046(3) -0.009(2) 0.019(3) -0.018(2)
C31 0.036(3) 0.033(2) 0.030(2) 0.0019(18) 0.014(2) 0.001(2)
C41 0.042(3) 0.035(2) 0.028(2) -0.0006(18) 0.014(2) 0.001(2)
O1 0.051(2) 0.048(2) 0.063(3) -0.0025(17) 0.0024(18) 0.0037(17)
O2 0.104(3) 0.0381(19) 0.118(4) -0.005(2) 0.082(3) -0.007(2)

loop_
_atom_type_symbol
_atom_type_description
_atom_type_scat_dispersion_real
_atom_type_scat_dispersion_imag
_atom_type_scat_source
C C 0.0033 0.0016 'International Tables Vol C Tables 4.2.6.8 and 6.1.1.4'
H H 0.0000 0.0000 'International Tables Vol C Tables 4.2.6.8 and 6.1.1.4'
N N 0.0061 0.0033 'International Tables Vol C Tables 4.2.6.8 and 6.1.1.4'
O O 0.0106 0.0060 'International Tables Vol C Tables 4.2.6.8 and 6.1.1.4'
S S 0.1246 0.1234 'International Tables Vol C Tables 4.2.6.8 and 6.1.1.4'
Cd Cd -0.8075 1.2024 'International Tables Vol C Tables 4.2.6.8 and 6.1.1.4'

loop_
_geom_angle_atom_site_label_1
_geom_angle_atom_site_label_2
_geom_angle_atom_site_label_3
_geom_angle
_geom_angle_site_symmetry_1
_geom_angle_site_symmetry_3
O11 Cd1 O11 90.64(12) 2 .
O11 Cd1 N1 100.30(11) 2 .
O11 Cd1 N1 70.60(11) . .
O11 Cd1 N1 70.60(11) 2 2
O11 Cd1 N1 100.30(11) . 2
N1 Cd1 N1 167.47(16) . 2
O11 Cd1 S1 165.26(7) 2 .
O11 Cd1 S1 93.81(7) . .
N1 Cd1 S1 94.44(9) . .
N1 Cd1 S1 94.76(9) 2 .
O11 Cd1 S1 93.81(7) 2 2
O11 Cd1 S1 165.26(7) . 2
N1 Cd1 S1 94.76(9) . 2
N1 Cd1 S1 94.44(9) 2 2
S1 Cd1 S1 85.40(5) . 2
O21 Cd2 O21 95.44(13) 2_655 .
O21 Cd2 N2 94.08(11) 2_655 .
O21 Cd2 N2 70.83(12) . .
O21 Cd2 N2 70.83(12) 2_655 2_655
O21 Cd2 N2 94.08(11) . 2_655
N2 Cd2 N2 157.95(16) . 2_655
O21 Cd2 S2 91.83(7) 2_655 2_655
O21 Cd2 S2 162.39(7) . 2_655
N2 Cd2 S2 92.71(10) . 2_655
N2 Cd2 S2 103.46(10) 2_655 2_655
O21 Cd2 S2 162.39(7) 2_655 .
O21 Cd2 S2 91.83(7) . .
N2 Cd2 S2 103.46(10) . .
N2 Cd2 S2 92.71(10) 2_655 .
S2 Cd2 S2 85.86(5) 2_655 .
C31 S1 Cd1 111.73(14) . .
C41 S2 Cd2 115.39(15) . .
C12 N1 C16 118.8(4) . .
C12 N1 Cd1 115.9(3) . .
C16 N1 Cd1 124.7(3) . .
C26 N2 C22 117.4(4) . .
C26 N2 Cd2 127.4(3) . .
C22 N2 Cd2 115.1(3) . .
C31 N32 N33 119.3(3) . .
C41 N42 N43 120.2(3) . .
C11 O11 Cd1 118.5(2) . .
C21 O21 Cd2 118.8(3) . .
O12 C11 O11 124.2(4) . .
O12 C11 C12 118.5(3) . .
O11 C11 C12 117.3(3) . .
N1 C12 C13 121.5(4) . .
N1 C12 C11 116.6(4) . .
C13 C12 C11 121.9(4) . .
C14 C13 C12 120.0(4) . .
C13 C14 C15 118.9(4) . .
C16 C15 C14 117.5(5) . .
N1 C16 C15 123.3(4) . .
O22 C21 O21 124.5(4) . .
O22 C21 C22 118.1(4) . .
O21 C21 C22 117.4(4) . .
N2 C22 C23 121.4(4) . .
N2 C22 C21 116.5(3) . .
C23 C22 C21 122.1(4) . .
C24 C23 C22 120.4(4) . .
C23 C24 C25 119.5(4) . .
C26 C25 C24 116.5(5) . .
N2 C26 C25 124.7(5) . .
N31 C31 N32 119.1(4) . .
N31 C31 S1 123.0(3) . .
N32 C31 S1 117.9(3) . .
N42 C41 N41 119.5(4) . .
N42 C41 S2 117.0(3) . .
N41 C41 S2 123.5(3) . .

loop_
_geom_bond_atom_site_label_1
_geom_bond_atom_site_label_2
_geom_bond_distance
_geom_bond_site_symmetry_2
Cd1 O11 2.324(3) 2
Cd1 O11 2.324(3) .
Cd1 N1 2.337(4) .
Cd1 N1 2.337(4) 2
Cd1 S1 2.6782(12) .
Cd1 S1 2.6782(12) 2
Cd2 O21 2.312(3) 2_655
Cd2 O21 2.312(3) .
Cd2 N2 2.344(4) .
Cd2 N2 2.344(4) 2_655
Cd2 S2 2.6826(13) 2_655
Cd2 S2 2.6826(13) .
S1 C31 1.720(4) .
S2 C41 1.721(4) .
N1 C12 1.334(5) .
N1 C16 1.339(6) .
N2 C26 1.325(6) .
N2 C22 1.359(5) .
N31 C31 1.309(4) .
N32 C31 1.324(4) .
N32 N33 1.391(4) .
N41 C41 1.316(5) .
N42 C41 1.315(4) .
N42 N43 1.403(4) .
O11 C11 1.268(4) .
O12 C11 1.238(4) .
O21 C21 1.263(4) .
O22 C21 1.239(4) .
C11 C12 1.514(5) .
C12 C13 1.377(5) .
C13 C14 1.374(5) .
C14 C15 1.397(6) .
C15 C16 1.379(7) .
C21 C22 1.505(5) .
C22 C23 1.377(5) .
C23 C24 1.351(5) .
C24 C25 1.402(7) .
C25 C26 1.382(7) .
